data_2216343
loop_
_publ_author_name
'Pingfeng Wu'
'Zuoxiang Wang'
'Bugao Zhou'
'Liaocheng Huang'

_publ_section_title
;Bis[3-ethyl-4-(4-methylphenyl)-5-(2-pyridyl)-4<i>H</i>-1,2,4-triazole-\k^2^<i>N</i>,<i>N</i>']copper(II)
 bis(perchlorate)
;
_journal_coeditor_code CF2155
_journal_issue 12
_journal_name_full 'Acta Crystallographica Section E'
_journal_page_first m3060
_journal_page_last m3060
_journal_paper_doi 10.1107/S1600536807057686
_journal_volume 63
_journal_year 2007
_chemical_formula_iupac '[Cu (C16 H16 N4)2] (Cl O4)2'
_chemical_formula_moiety 'C32 H32 Cl2 Cu N8 O8'
_chemical_formula_sum 'C32 H32 Cl2 Cu N8 O8'
_chemical_formula_weight 791.10
_chemical_name_systematic
;
Bis[3-ethyl-4-(4-methylphenyl)-5-(2-pyridyl)-4H-1,2,4-triazole-\
\k^2^N,N']copper(II) bis(perchlorate)
;
_space_group_IT_number 2
_symmetry_cell_setting triclinic
_symmetry_space_group_name_Hall '-P 1'
_symmetry_space_group_name_H-M 'P -1'
_atom_sites_solution_hydrogens geom
_atom_sites_solution_primary direct
_atom_sites_solution_secondary difmap
_audit_creation_method SHELXL-97
_cell_angle_alpha 99.374(3)
_cell_angle_beta 102.689(3)
_cell_angle_gamma 107.041(2)
_cell_formula_units_Z 1
_cell_length_a 8.0113(14)
_cell_length_b 8.3126(14)
_cell_length_c 14.215(3)
_cell_measurement_reflns_used 1954
_cell_measurement_temperature 291(2)
_cell_measurement_theta_max 25.86
_cell_measurement_theta_min 2.64
_cell_volume 856.4(3)
_computing_cell_refinement 'SAINT (Bruker, 2000)'
_computing_data_collection 'SMART (Bruker, 2000)'
_computing_data_reduction 'SAINT (Bruker, 2000)'
_computing_molecular_graphics 'SHELXTL (Bruker, 2000)'
_computing_publication_material 'SHELXTL (Bruker, 2000)'
_computing_structure_refinement 'SHELXTL (Bruker, 2000)'
_computing_structure_solution 'SHELXTL (Bruker, 2000)'
_diffrn_ambient_temperature 291(2)
_diffrn_measured_fraction_theta_full 0.982
_diffrn_measured_fraction_theta_max 0.982
_diffrn_measurement_device_type 'Bruker SMART APEX CCD'
_diffrn_measurement_method '\f and \w scans'
_diffrn_radiation_monochromator graphite
_diffrn_radiation_source 'sealed tube'
_diffrn_radiation_type MoK\a
_diffrn_radiation_wavelength 0.71073
_diffrn_reflns_av_R_equivalents 0.0309
_diffrn_reflns_av_sigmaI/netI 0.0791
_diffrn_reflns_limit_h_max 9
_diffrn_reflns_limit_h_min -9
_diffrn_reflns_limit_k_max 4
_diffrn_reflns_limit_k_min -10
_diffrn_reflns_limit_l_max 17
_diffrn_reflns_limit_l_min -17
_diffrn_reflns_number 4686
_diffrn_reflns_theta_full 26.00
_diffrn_reflns_theta_max 26.00
_diffrn_reflns_theta_min 2.64
_exptl_absorpt_coefficient_mu 0.857
_exptl_absorpt_correction_T_max 0.861
_exptl_absorpt_correction_T_min 0.808
_exptl_absorpt_correction_type multi-scan
_exptl_absorpt_process_details '(SADABS; Bruker, 2000)'
_exptl_crystal_colour blue
_exptl_crystal_density_diffrn 1.534
_exptl_crystal_density_method 'not measured'
_exptl_crystal_description block
_exptl_crystal_F_000 407
_exptl_crystal_size_max 0.26
_exptl_crystal_size_mid 0.20
_exptl_crystal_size_min 0.18
_refine_diff_density_max 0.821
_refine_diff_density_min -0.472
_refine_ls_extinction_method none
_refine_ls_goodness_of_fit_ref 1.027
_refine_ls_hydrogen_treatment constr
_refine_ls_matrix_type full
_refine_ls_number_parameters 234
_refine_ls_number_reflns 3294
_refine_ls_number_restraints 1
_refine_ls_restrained_S_all 1.027
_refine_ls_R_factor_all 0.0791
_refine_ls_R_factor_gt 0.0584
_refine_ls_shift/su_max 0.000
_refine_ls_shift/su_mean 0.000
_refine_ls_structure_factor_coef Fsqd
_refine_ls_weighting_details 'calc w=1/[\s^2^(Fo^2^)+(0.0658P)^2^] where P=(Fo^2^+2Fc^2^)/3'
_refine_ls_weighting_scheme calc
_refine_ls_wR_factor_gt 0.1226
_refine_ls_wR_factor_ref 0.1271
_reflns_number_gt 2297
_reflns_number_total 3294
_reflns_threshold_expression I>2\s(I)
_cod_data_source_file cf2155.cif
_cod_data_source_block I
_cod_depositor_comments
;
The following automatic conversions were performed:
'_symmetry_cell_setting' value 'Triclinic' changed to 'triclinic'
according to '/home/saulius/struct/CIF-dictionaries/cif_core.dic'
dictionary named 'cif_core.dic' version 2.4.1 from 2010-06-29.

Automatic conversion script
Id: cif_fix_enum 1527 2010-12-29 10:47:43Z saulius 

The following automatic conversions were performed:

'_symmetry_cell_setting' value 'Triclinic' changed to 'triclinic'
according to /home/saulius/struct/CIF-dictionaries/cif_core.dic
dictionary named 'cif_core.dic' version 2.4.1 from 2010-06-29.

Automatic conversion script
Id: cif_fix_values 1715 2011-07-08 13:25:40Z adriana 
;
_cod_database_code 2216343
_cod_database_fobs_code 2216343

loop_
_symmetry_equiv_pos_as_xyz
'x, y, z'
'-x, -y, -z'

loop_
_atom_site_type_symbol
_atom_site_label
_atom_site_fract_x
_atom_site_fract_y
_atom_site_fract_z
_atom_site_U_iso_or_equiv
_atom_site_adp_type
_atom_site_calc_flag
_atom_site_refinement_flags
_atom_site_occupancy
C C1 0.2672(5) 0.8169(5) 0.4734(3) 0.0436(8) Uani d . 1
H H1 0.2871 0.8753 0.4242 0.052 Uiso calc R 1
C C2 0.3614(5) 0.7036(5) 0.4944(3) 0.0464(9) Uani d . 1
H H2 0.4479 0.6920 0.4620 0.056 Uiso calc R 1
C C3 0.3255(6) 0.6094(5) 0.5632(3) 0.0517(10) Uani d . 1
H H3 0.3800 0.5269 0.5741 0.062 Uiso calc R 1
C C4 0.2066(5) 0.6394(5) 0.6158(3) 0.0439(8) Uani d . 1
H H4 0.1849 0.5829 0.6655 0.053 Uiso calc R 1
C C5 0.1218(4) 0.7550(4) 0.5924(2) 0.0346(7) Uani d . 1
C C6 -0.0067(5) 0.8021(4) 0.6396(2) 0.0331(7) Uani d . 1
C C7 -0.1790(6) 0.8482(5) 0.7319(3) 0.0514(9) Uani d . 1
C C8 -0.2685(6) 0.8364(6) 0.8112(3) 0.0594(11) Uani d . 1
H H8A -0.1771 0.8451 0.8711 0.071 Uiso calc R 1
H H8B -0.3578 0.7206 0.7938 0.071 Uiso calc R 1
C C9 -0.3609(7) 0.9592(7) 0.8374(4) 0.0722(14) Uani d . 1
H H9A -0.3116 1.0153 0.9070 0.108 Uiso calc R 1
H H9B -0.4889 0.8975 0.8232 0.108 Uiso calc R 1
H H9C -0.3425 1.0448 0.7993 0.108 Uiso calc R 1
C C10 0.0172(5) 0.6772(5) 0.7884(2) 0.0405(7) Uani d U 1
C C11 0.1746(6) 0.7618(6) 0.8615(3) 0.0551(10) Uani d U 1
H H11 0.2371 0.8783 0.8674 0.066 Uiso calc R 1
C C12 0.2433(6) 0.6748(6) 0.9279(3) 0.0574(11) Uani d . 1
H H12 0.3485 0.7346 0.9800 0.069 Uiso calc R 1
C C13 0.1561(6) 0.5013(5) 0.9166(3) 0.0473(9) Uani d . 1
C C14 0.0003(6) 0.4204(6) 0.8422(3) 0.0560(10) Uani d . 1
H H14 -0.0582 0.3025 0.8342 0.067 Uiso calc R 1
C C15 -0.0762(6) 0.5021(5) 0.7780(3) 0.0563(11) Uani d . 1
H H15 -0.1862 0.4431 0.7293 0.068 Uiso calc R 1
C C16 0.2347(6) 0.4050(6) 0.9865(4) 0.0607(11) Uani d . 1
H H16A 0.3107 0.3535 0.9581 0.091 Uiso calc R 1
H H16B 0.1373 0.3158 0.9965 0.091 Uiso calc R 1
H H16C 0.3057 0.4848 1.0492 0.091 Uiso calc R 1
Cl Cl1 -0.35945(13) 0.75087(13) 0.28048(7) 0.0529(3) Uani d . 1
Cu Cu1 0.0000 1.0000 0.5000 0.03407(19) Uani d S 1
N N1 0.1517(4) 0.8428(4) 0.5214(2) 0.0366(6) Uani d . 1
N N2 -0.0939(4) 0.8995(4) 0.6031(2) 0.0387(6) Uani d . 1
N N3 -0.2055(5) 0.9288(5) 0.6598(2) 0.0503(8) Uani d . 1
N N4 -0.0578(4) 0.7672(4) 0.7204(2) 0.0428(7) Uani d . 1
O O11 -0.4876(4) 0.8173(4) 0.3132(2) 0.0591(8) Uani d . 1
O O12 -0.2782(4) 0.8561(4) 0.2241(2) 0.0564(7) Uani d . 1
O O13 -0.2264(4) 0.7560(4) 0.3667(2) 0.0594(8) Uani d . 1
O O14 -0.4462(4) 0.5766(4) 0.2267(2) 0.0740(10) Uani d . 1

loop_
_atom_site_aniso_label
_atom_site_aniso_U_11
_atom_site_aniso_U_22
_atom_site_aniso_U_33
_atom_site_aniso_U_12
_atom_site_aniso_U_13
_atom_site_aniso_U_23
C1 0.058(2) 0.050(2) 0.0445(19) 0.0306(18) 0.0273(18) 0.0285(17)
C2 0.055(2) 0.057(2) 0.050(2) 0.0327(19) 0.0264(17) 0.0321(18)
C3 0.066(3) 0.060(2) 0.060(2) 0.046(2) 0.029(2) 0.036(2)
C4 0.0469(19) 0.047(2) 0.055(2) 0.0257(17) 0.0234(17) 0.0300(18)
C5 0.0441(17) 0.0351(17) 0.0335(15) 0.0162(15) 0.0167(14) 0.0193(14)
C6 0.0402(15) 0.0269(15) 0.0345(16) 0.0145(13) 0.0089(13) 0.0101(12)
C7 0.066(2) 0.054(2) 0.061(2) 0.034(2) 0.037(2) 0.0349(19)
C8 0.060(2) 0.073(3) 0.049(2) 0.017(2) 0.026(2) 0.024(2)
C9 0.075(3) 0.074(3) 0.069(3) 0.021(3) 0.033(3) 0.015(3)
C10 0.0628(18) 0.0398(18) 0.0293(14) 0.0239(16) 0.0186(12) 0.0169(13)
C11 0.059(2) 0.050(2) 0.056(2) 0.0147(18) 0.0140(14) 0.0198(18)
C12 0.058(2) 0.067(3) 0.052(2) 0.026(2) 0.0083(19) 0.029(2)
C13 0.060(2) 0.055(2) 0.0360(18) 0.0219(19) 0.0214(17) 0.0206(17)
C14 0.066(2) 0.051(2) 0.057(2) 0.024(2) 0.012(2) 0.028(2)
C15 0.066(2) 0.041(2) 0.056(2) 0.0145(19) 0.0016(19) 0.0248(19)
C16 0.068(3) 0.058(3) 0.071(3) 0.032(2) 0.024(2) 0.031(2)
Cl1 0.0524(5) 0.0504(6) 0.0511(5) 0.0100(4) 0.0129(4) 0.0157(4)
Cu1 0.0445(3) 0.0388(3) 0.0348(3) 0.0229(3) 0.0183(2) 0.0261(3)
N1 0.0407(15) 0.0344(14) 0.0394(15) 0.0156(13) 0.0090(12) 0.0198(12)
N2 0.0468(15) 0.0495(18) 0.0299(13) 0.0191(13) 0.0173(12) 0.0234(12)
N3 0.065(2) 0.066(2) 0.0453(18) 0.0412(18) 0.0238(16) 0.0341(16)
N4 0.0607(18) 0.0420(16) 0.0392(15) 0.0266(14) 0.0190(14) 0.0224(13)
O11 0.0631(17) 0.0517(17) 0.0564(17) 0.0120(14) 0.0141(14) 0.0147(14)
O12 0.0551(15) 0.0517(17) 0.0565(16) 0.0090(13) 0.0131(13) 0.0177(14)
O13 0.0586(16) 0.0471(16) 0.0525(18) 0.0096(13) 0.0075(14) 0.0152(14)
O14 0.068(2) 0.0549(19) 0.066(2) -0.0070(16) 0.0069(17) -0.0063(16)

loop_
_atom_type_symbol
_atom_type_description
_atom_type_scat_dispersion_real
_atom_type_scat_dispersion_imag
_atom_type_scat_source
C C 0.0033 0.0016 'International Tables Vol C Tables 4.2.6.8 and 6.1.1.4'
H H 0.0000 0.0000 'International Tables Vol C Tables 4.2.6.8 and 6.1.1.4'
N N 0.0061 0.0033 'International Tables Vol C Tables 4.2.6.8 and 6.1.1.4'
O O 0.0106 0.0060 'International Tables Vol C Tables 4.2.6.8 and 6.1.1.4'
Cu Cu 0.3201 1.2651 'International Tables Vol C Tables 4.2.6.8 and 6.1.1.4'
Cl Cl 0.1484 0.1585 'International Tables Vol C Tables 4.2.6.8 and 6.1.1.4'

loop_
_geom_angle_atom_site_label_1
_geom_angle_atom_site_label_2
_geom_angle_atom_site_label_3
_geom_angle_site_symmetry_1
_geom_angle_site_symmetry_3
_geom_angle
_geom_angle_publ_flag
N1 C1 C2 . . 121.6(3) ?
N1 C1 H1 . . 119.2 ?
C2 C1 H1 . . 119.2 ?
C3 C2 C1 . . 119.6(3) ?
C3 C2 H2 . . 120.2 ?
C1 C2 H2 . . 120.2 ?
C2 C3 C4 . . 118.8(3) ?
C2 C3 H3 . . 120.6 ?
C4 C3 H3 . . 120.6 ?
C5 C4 C3 . . 118.0(3) ?
C5 C4 H4 . . 121.0 ?
C3 C4 H4 . . 121.0 ?
N1 C5 C4 . . 123.0(3) ?
N1 C5 C6 . . 111.5(3) ?
C4 C5 C6 . . 125.5(3) ?
N2 C6 N4 . . 108.3(3) ?
N2 C6 C5 . . 119.5(3) ?
N4 C6 C5 . . 132.2(3) ?
N3 C7 N4 . . 109.7(3) ?
N3 C7 C8 . . 127.6(4) ?
N4 C7 C8 . . 122.7(3) ?
C7 C8 C9 . . 120.8(4) ?
C7 C8 H8A . . 107.1 ?
C9 C8 H8A . . 107.1 ?
C7 C8 H8B . . 107.1 ?
C9 C8 H8B . . 107.1 ?
H8A C8 H8B . . 106.8 ?
C8 C9 H9A . . 109.5 ?
C8 C9 H9B . . 109.5 ?
H9A C9 H9B . . 109.5 ?
C8 C9 H9C . . 109.5 ?
H9A C9 H9C . . 109.5 ?
H9B C9 H9C . . 109.5 ?
C11 C10 C15 . . 120.4(4) ?
C11 C10 N4 . . 120.6(3) ?
C15 C10 N4 . . 119.0(3) ?
C10 C11 C12 . . 120.1(4) ?
C10 C11 H11 . . 120.0 ?
C12 C11 H11 . . 120.0 ?
C13 C12 C11 . . 120.1(4) ?
C13 C12 H12 . . 120.0 ?
C11 C12 H12 . . 120.0 ?
C14 C13 C12 . . 118.2(4) ?
C14 C13 C16 . . 121.7(4) ?
C12 C13 C16 . . 120.1(4) ?
C13 C14 C15 . . 123.7(4) ?
C13 C14 H14 . . 118.1 ?
C15 C14 H14 . . 118.1 ?
C14 C15 C10 . . 117.4(4) ?
C14 C15 H15 . . 121.3 ?
C10 C15 H15 . . 121.3 ?
C13 C16 H16A . . 109.5 ?
C13 C16 H16B . . 109.5 ?
H16A C16 H16B . . 109.5 ?
C13 C16 H16C . . 109.5 ?
H16A C16 H16C . . 109.5 ?
H16B C16 H16C . . 109.5 ?
O12 Cl1 O14 . . 112.3(2) ?
O12 Cl1 O13 . . 110.27(18) ?
O14 Cl1 O13 . . 108.0(2) ?
O12 Cl1 O11 . . 108.75(19) ?
O14 Cl1 O11 . . 110.0(2) ?
O13 Cl1 O11 . . 107.42(19) ?
O12 Cl1 Cu1 . . 90.71(12) ?
O14 Cl1 Cu1 . . 138.86(16) ?
O11 Cl1 Cu1 . . 92.63(13) ?
N2 Cu1 N2 . 2_576 180 ?
N2 Cu1 N1 . 2_576 99.18(12) ?
N2 Cu1 N1 2_576 2_576 80.82(12) ?
N2 Cu1 N1 . . 80.82(12) yes
N2 Cu1 N1 2_576 . 99.18(12) ?
N1 Cu1 N1 2_576 . 180 ?
N2 Cu1 Cl1 . . 101.05(9) ?
N2 Cu1 Cl1 2_576 . 78.95(9) ?
N1 Cu1 Cl1 2_576 . 76.99(8) ?
N1 Cu1 Cl1 . . 103.01(8) ?
C1 N1 C5 . . 118.7(3) ?
C1 N1 Cu1 . . 127.2(2) ?
C5 N1 Cu1 . . 114.1(2) ?
C6 N2 N3 . . 109.5(3) ?
C6 N2 Cu1 . . 113.3(2) ?
N3 N2 Cu1 . . 136.0(2) ?
C7 N3 N2 . . 105.7(3) ?
C6 N4 C7 . . 106.8(3) ?
C6 N4 C10 . . 126.5(3) ?
C7 N4 C10 . . 126.3(3) ?

loop_
_geom_bond_atom_site_label_1
_geom_bond_atom_site_label_2
_geom_bond_site_symmetry_2
_geom_bond_distance
_geom_bond_publ_flag
C1 N1 . 1.310(5) ?
C1 C2 . 1.398(5) ?
C1 H1 . 0.930 ?
C2 C3 . 1.376(5) ?
C2 H2 . 0.930 ?
C3 C4 . 1.387(5) ?
C3 H3 . 0.930 ?
C4 C5 . 1.372(4) ?
C4 H4 . 0.930 ?
C5 N1 . 1.361(4) ?
C5 C6 . 1.456(4) ?
C6 N2 . 1.312(4) ?
C6 N4 . 1.348(4) ?
C7 N3 . 1.325(4) ?
C7 N4 . 1.356(5) ?
C7 C8 . 1.464(5) ?
C8 C9 . 1.474(6) ?
C8 H8A . 0.970 ?
C8 H8B . 0.970 ?
C9 H9A . 0.960 ?
C9 H9B . 0.960 ?
C9 H9C . 0.960 ?
C10 C11 . 1.353(6) ?
C10 C15 . 1.394(5) ?
C10 N4 . 1.449(4) ?
C11 C12 . 1.395(5) ?
C11 H11 . 0.930 ?
C12 C13 . 1.371(6) ?
C12 H12 . 0.930 ?
C13 C14 . 1.351(6) ?
C13 C16 . 1.518(5) ?
C14 C15 . 1.367(5) ?
C14 H14 . 0.930 ?
C15 H15 . 0.930 ?
C16 H16A . 0.960 ?
C16 H16B . 0.960 ?
C16 H16C . 0.960 ?
Cl1 O12 . 1.398(3) ?
Cl1 O14 . 1.407(3) ?
Cl1 O13 . 1.422(3) ?
Cl1 O11 . 1.426(3) ?
Cl1 Cu1 . 3.5736(11) ?
Cu1 N2 . 1.982(3) yes
Cu1 N2 2_576 1.982(3) ?
Cu1 N1 2_576 2.043(3) ?
Cu1 N1 . 2.043(3) yes
N2 N3 . 1.374(4) ?
